data_4308940
loop_
_publ_author_name
'Tianlu Sheng'
'Sebastian Dechert'
'Isabella Hyla-Kryspin'
'Rainer F. Winter'
'Franc Meyer'

_publ_contact_author_address
; Institut f\"ur Anorganische Chemie
  Georg August Universit\"at G\"ottingen
  Tammannstra\&se 4
  D-37077 G\"ottingen
  Germany
;
_publ_contact_author_email franc.meyer@chemie.uni-goettingen.de
_publ_contact_author_fax 49(551)393063
_publ_contact_author_name 'Prof. Dr. Franc Meyer'
_publ_section_title
;
Redox Site Confinement in Highly Unsymmetric Dimanganese Complexes
;
_journal_name_full 'Inorganic Chemistry'
_journal_page_first 3863
_journal_page_last 3874
_journal_paper_doi 10.1021/ic0503683
_journal_volume 44
_journal_year 2005
_chemical_formula_moiety 'C27 H28 Br Mn2 N6 O3'
_chemical_formula_sum 'C27 H28 Br Mn2 N6 O3'
_chemical_formula_weight 674.34
_chemical_name_systematic
;
 ?
;
_space_group_IT_number 2
_symmetry_cell_setting triclinic
_symmetry_space_group_name_Hall '-P 1'
_symmetry_space_group_name_H-M 'P -1'
_atom_sites_solution_hydrogens geom
_atom_sites_solution_primary direct
_atom_sites_solution_secondary difmap
_audit_creation_method SHELXL-97
_cell_angle_alpha 84.862(6)
_cell_angle_beta 72.713(6)
_cell_angle_gamma 82.590(6)
_cell_formula_units_Z 2
_cell_length_a 9.2302(7)
_cell_length_b 12.3696(9)
_cell_length_c 13.0842(10)
_cell_measurement_reflns_used 15148
_cell_measurement_temperature 133(2)
_cell_measurement_theta_max 24.77
_cell_measurement_theta_min 1.63
_cell_volume 1412.41(19)
_computing_cell_refinement 'X-AREA (Stoe & Cie, 2002)'
_computing_data_collection 'X-AREA (Stoe & Cie, 2002)'
_computing_data_reduction 'X-AREA (Stoe & Cie, 2002)'
_computing_molecular_graphics 'DIAMOND (Brandenburg, 2001)'
_computing_publication_material 'SHELXL-97 (Sheldrick, 1997)'
_computing_structure_refinement 'SHELXL-97 (Sheldrick, 1997)'
_computing_structure_solution 'SHELXS-97 (Sheldrick, 1990)'
_diffrn_ambient_temperature 133(2)
_diffrn_measured_fraction_theta_full 0.991
_diffrn_measured_fraction_theta_max 0.991
_diffrn_measurement_device_type 'Stoe IPDS II'
_diffrn_measurement_method \w
_diffrn_radiation_monochromator graphite
_diffrn_radiation_source 'fine-focus sealed tube'
_diffrn_radiation_type MoK\a
_diffrn_radiation_wavelength 0.71073
_diffrn_reflns_av_R_equivalents 0.0350
_diffrn_reflns_av_sigmaI/netI 0.0234
_diffrn_reflns_limit_h_max 10
_diffrn_reflns_limit_h_min -10
_diffrn_reflns_limit_k_max 14
_diffrn_reflns_limit_k_min -14
_diffrn_reflns_limit_l_max 15
_diffrn_reflns_limit_l_min -15
_diffrn_reflns_number 15148
_diffrn_reflns_theta_full 24.77
_diffrn_reflns_theta_max 24.77
_diffrn_reflns_theta_min 1.63
_diffrn_standards_decay_% 0
_diffrn_standards_number 0
_exptl_absorpt_coefficient_mu 2.348
_exptl_absorpt_correction_T_max 0.7688
_exptl_absorpt_correction_T_min 0.4281
_exptl_absorpt_correction_type numerical
_exptl_absorpt_process_details 'X-RED (Stoe & Cie, 2002)'
_exptl_crystal_colour orange
_exptl_crystal_density_diffrn 1.586
_exptl_crystal_density_method 'not measured'
_exptl_crystal_description 'irregular shape'
_exptl_crystal_F_000 682
_exptl_crystal_size_max 0.49
_exptl_crystal_size_mid 0.32
_exptl_crystal_size_min 0.21
_refine_diff_density_max 0.371
_refine_diff_density_min -0.294
_refine_diff_density_rms 0.055
_refine_ls_extinction_method none
_refine_ls_goodness_of_fit_ref 1.046
_refine_ls_hydrogen_treatment mixed
_refine_ls_matrix_type full
_refine_ls_number_parameters 354
_refine_ls_number_reflns 4807
_refine_ls_number_restraints 0
_refine_ls_restrained_S_all 1.046
_refine_ls_R_factor_all 0.0269
_refine_ls_R_factor_gt 0.0248
_refine_ls_shift/su_max 0.001
_refine_ls_shift/su_mean 0.000
_refine_ls_structure_factor_coef Fsqd
_refine_ls_weighting_details 'calc w=1/[\s^2^(Fo^2^)+(0.0242P)^2^+1.4599P] where P=(Fo^2^+2Fc^2^)/3'
_refine_ls_weighting_scheme calc
_refine_ls_wR_factor_gt 0.0604
_refine_ls_wR_factor_ref 0.0614
_reflns_number_gt 4510
_reflns_number_total 4807
_reflns_threshold_expression >2sigma(I)
_cod_data_source_file ic0503683si20050310_082735_3.cif
_cod_data_source_block 4
_cod_original_cell_volume 1412.41(18)
_cod_database_code 4308940

loop_
_symmetry_equiv_pos_as_xyz
'x, y, z'
'-x, -y, -z'

loop_
_atom_site_label
_atom_site_type_symbol
_atom_site_fract_x
_atom_site_fract_y
_atom_site_fract_z
_atom_site_U_iso_or_equiv
_atom_site_adp_type
_atom_site_occupancy
_atom_site_symmetry_multiplicity
_atom_site_calc_flag
_atom_site_refinement_flags
_atom_site_disorder_assembly
_atom_site_disorder_group
Mn1 Mn 0.51058(3) 0.76637(2) 0.52521(2) 0.01495(8) Uani 1 1 d . . .
Mn2 Mn 0.71293(3) 0.72740(2) 0.79151(2) 0.01520(8) Uani 1 1 d . . .
Br1 Br 0.45029(2) 0.662364(18) 0.878676(18) 0.02495(7) Uani 1 1 d . . .
N1 N 0.70863(19) 0.80497(13) 0.53887(13) 0.0146(3) Uani 1 1 d . . .
N2 N 0.76064(19) 0.80494(13) 0.62656(13) 0.0152(3) Uani 1 1 d . . .
N3 N 0.96697(19) 0.77248(14) 0.75132(13) 0.0152(3) Uani 1 1 d . . .
N4 N 0.8619(2) 0.57641(14) 0.71985(14) 0.0182(4) Uani 1 1 d . . .
N5 N 0.7983(2) 0.67682(14) 0.94152(14) 0.0182(4) Uani 1 1 d . . .
N6 N 0.4846(2) 1.04978(16) 0.87365(15) 0.0300(5) Uani 1 1 d . . .
O1 O 0.4851(2) 0.54647(13) 0.62875(14) 0.0309(4) Uani 1 1 d . . .
O2 O 0.31701(17) 0.87712(12) 0.71549(12) 0.0232(3) Uani 1 1 d . . .
O3 O 0.65384(18) 0.89683(12) 0.84801(12) 0.0234(3) Uani 1 1 d . . .
C1 C 0.9286(2) 0.88148(16) 0.48538(16) 0.0164(4) Uani 1 1 d . . .
H1 H 1.0133 0.9143 0.4433 0.080 Uiso 1 1 calc R . .
C2 C 0.8087(2) 0.85088(16) 0.45378(16) 0.0148(4) Uani 1 1 d . . .
C3 C 0.8925(2) 0.85161(16) 0.59391(16) 0.0160(4) Uani 1 1 d . . .
C4 C 0.7758(2) 0.85878(17) 0.34737(16) 0.0185(4) Uani 1 1 d . . .
H4A H 0.8509 0.8110 0.2982 0.080 Uiso 1 1 calc R . .
H4B H 0.7810 0.9330 0.3166 0.080 Uiso 1 1 calc R . .
C5 C 0.6181(2) 0.82568(17) 0.36457(16) 0.0172(4) Uani 1 1 d . . .
C6 C 0.5849(2) 0.71715(18) 0.36267(17) 0.0199(4) Uani 1 1 d . . .
H6 H 0.6555 0.6576 0.3379 0.080 Uiso 1 1 calc R . .
C7 C 0.4237(3) 0.71570(19) 0.40554(17) 0.0230(5) Uani 1 1 d . . .
H7 H 0.3707 0.6549 0.4144 0.080 Uiso 1 1 calc R . .
C8 C 0.3591(2) 0.82298(19) 0.43214(17) 0.0225(5) Uani 1 1 d . . .
H8 H 0.2559 0.8449 0.4616 0.080 Uiso 1 1 calc R . .
C9 C 0.4789(2) 0.89205(18) 0.40619(17) 0.0198(4) Uani 1 1 d . . .
H9 H 0.4677 0.9668 0.4149 0.080 Uiso 1 1 calc R . .
C10 C 0.9705(2) 0.86969(17) 0.67595(16) 0.0173(4) Uani 1 1 d . . .
H10A H 1.0755 0.8828 0.6403 0.080 Uiso 1 1 calc R . .
H10B H 0.9192 0.9334 0.7152 0.080 Uiso 1 1 calc R . .
C11 C 1.0784(2) 0.68179(17) 0.70109(17) 0.0192(4) Uani 1 1 d . . .
H11A H 1.1407 0.6561 0.7482 0.080 Uiso 1 1 calc R . .
H11B H 1.1453 0.7101 0.6347 0.080 Uiso 1 1 calc R . .
C12 C 1.0116(2) 0.58540(17) 0.67662(16) 0.0175(4) Uani 1 1 d . . .
C13 C 1.1093(3) 0.50543(18) 0.61388(17) 0.0223(5) Uani 1 1 d . . .
H13 H 1.2120 0.5144 0.5833 0.080 Uiso 1 1 calc R . .
C14 C 1.0519(3) 0.41276(19) 0.59761(19) 0.0271(5) Uani 1 1 d . . .
H14 H 1.1150 0.3589 0.5552 0.080 Uiso 1 1 calc R . .
C15 C 0.8986(3) 0.40141(19) 0.6457(2) 0.0280(5) Uani 1 1 d . . .
H15 H 0.8580 0.3385 0.6384 0.080 Uiso 1 1 calc R . .
C16 C 0.8073(3) 0.48512(18) 0.70459(19) 0.0237(5) Uani 1 1 d . . .
H16 H 0.7039 0.4782 0.7349 0.080 Uiso 1 1 calc R . .
C17 C 0.9907(2) 0.79769(18) 0.85304(16) 0.0193(4) Uani 1 1 d . . .
H17A H 0.9391 0.8693 0.8736 0.080 Uiso 1 1 calc R . .
H17B H 1.0988 0.7993 0.8432 0.080 Uiso 1 1 calc R . .
C18 C 0.9297(2) 0.71310(17) 0.94096(16) 0.0176(4) Uani 1 1 d . . .
C19 C 1.0023(3) 0.67945(19) 1.01906(18) 0.0243(5) Uani 1 1 d . . .
H19 H 1.0945 0.7044 1.0158 0.080 Uiso 1 1 calc R . .
C20 C 0.9347(3) 0.60783(19) 1.10214(18) 0.0274(5) Uani 1 1 d . . .
H20 H 0.9803 0.5848 1.1560 0.080 Uiso 1 1 calc R . .
C21 C 0.7987(3) 0.57103(18) 1.10390(18) 0.0252(5) Uani 1 1 d . . .
H21 H 0.7507 0.5237 1.1593 0.080 Uiso 1 1 calc R . .
C22 C 0.7355(3) 0.60612(18) 1.02130(17) 0.0226(5) Uani 1 1 d . . .
H22 H 0.6457 0.5795 1.0212 0.080 Uiso 1 1 calc R . .
C23 C 0.5018(2) 0.63467(18) 0.59132(17) 0.0204(5) Uani 1 1 d . . .
C24 C 0.3968(2) 0.83084(17) 0.64146(17) 0.0176(4) Uani 1 1 d . . .
C25 C 0.5217(3) 0.94397(19) 0.86239(17) 0.0248(5) Uani 1 1 d . . .
H25 H 0.4443 0.9015 0.8654 0.080 Uiso 1 1 calc R . .
C26 C 0.5971(4) 1.1238(2) 0.8655(2) 0.0424(7) Uani 1 1 d . . .
H26A H 0.6927 1.0826 0.8653 0.080 Uiso 1 1 calc R . .
H26B H 0.5636 1.1695 0.9255 0.080 Uiso 1 1 calc R . .
H26C H 0.6096 1.1684 0.8002 0.080 Uiso 1 1 calc R . .
C27 C 0.3248(3) 1.0957(2) 0.8971(2) 0.0415(7) Uani 1 1 d . . .
H27A H 0.2640 1.0410 0.8898 0.080 Uiso 1 1 calc R . .
H27B H 0.3157 1.1567 0.8478 0.080 Uiso 1 1 calc R . .
H27C H 0.2896 1.1195 0.9690 0.080 Uiso 1 1 calc R . .

loop_
_atom_site_aniso_label
_atom_site_aniso_U_11
_atom_site_aniso_U_22
_atom_site_aniso_U_33
_atom_site_aniso_U_23
_atom_site_aniso_U_13
_atom_site_aniso_U_12
Mn1 0.01331(16) 0.01667(16) 0.01633(16) 0.00020(12) -0.00652(12) -0.00232(12)
Mn2 0.01354(16) 0.01605(16) 0.01564(16) 0.00062(12) -0.00410(12) -0.00148(12)
Br1 0.01704(12) 0.02930(13) 0.02731(13) 0.00521(9) -0.00491(9) -0.00641(9)
N1 0.0146(8) 0.0153(8) 0.0150(8) -0.0006(7) -0.0063(7) -0.0005(7)
N2 0.0151(8) 0.0168(8) 0.0156(8) -0.0004(7) -0.0071(7) -0.0023(7)
N3 0.0158(9) 0.0162(8) 0.0146(8) 0.0008(7) -0.0061(7) -0.0018(7)
N4 0.0181(9) 0.0177(9) 0.0202(9) 0.0012(7) -0.0090(7) -0.0005(7)
N5 0.0185(9) 0.0193(9) 0.0160(9) -0.0001(7) -0.0046(7) -0.0004(7)
N6 0.0399(12) 0.0273(11) 0.0204(10) -0.0044(8) -0.0096(9) 0.0094(9)
O1 0.0414(10) 0.0198(9) 0.0367(10) 0.0058(7) -0.0187(8) -0.0098(7)
O2 0.0199(8) 0.0250(8) 0.0227(8) -0.0024(7) -0.0043(7) 0.0012(6)
O3 0.0247(8) 0.0223(8) 0.0218(8) -0.0046(6) -0.0059(6) 0.0030(7)
C1 0.0155(10) 0.0165(10) 0.0175(10) 0.0004(8) -0.0052(8) -0.0027(8)
C2 0.0153(10) 0.0139(10) 0.0150(10) -0.0003(8) -0.0051(8) 0.0000(8)
C3 0.0163(10) 0.0138(10) 0.0194(10) -0.0001(8) -0.0073(8) -0.0020(8)
C4 0.0182(10) 0.0225(11) 0.0159(10) 0.0003(8) -0.0066(8) -0.0031(8)
C5 0.0188(10) 0.0214(11) 0.0125(10) 0.0008(8) -0.0067(8) -0.0025(8)
C6 0.0228(11) 0.0227(11) 0.0163(10) -0.0028(8) -0.0088(9) -0.0013(9)
C7 0.0250(11) 0.0272(12) 0.0214(11) 0.0008(9) -0.0124(9) -0.0080(9)
C8 0.0174(11) 0.0321(12) 0.0204(11) 0.0023(9) -0.0107(9) -0.0018(9)
C9 0.0214(11) 0.0218(11) 0.0179(10) 0.0017(8) -0.0102(9) 0.0005(9)
C10 0.0195(10) 0.0177(10) 0.0167(10) 0.0026(8) -0.0080(8) -0.0053(8)
C11 0.0154(10) 0.0191(11) 0.0218(11) 0.0003(8) -0.0045(8) -0.0006(8)
C12 0.0180(10) 0.0184(10) 0.0167(10) 0.0035(8) -0.0080(8) -0.0003(8)
C13 0.0218(11) 0.0232(11) 0.0213(11) -0.0010(9) -0.0084(9) 0.0049(9)
C14 0.0310(13) 0.0227(12) 0.0297(13) -0.0066(10) -0.0155(10) 0.0087(10)
C15 0.0332(13) 0.0195(11) 0.0387(14) -0.0044(10) -0.0221(11) 0.0010(10)
C16 0.0232(11) 0.0205(11) 0.0313(12) 0.0007(9) -0.0142(10) -0.0027(9)
C17 0.0208(11) 0.0235(11) 0.0161(10) 0.0005(8) -0.0085(8) -0.0058(9)
C18 0.0178(10) 0.0195(10) 0.0148(10) -0.0021(8) -0.0041(8) 0.0005(8)
C19 0.0237(11) 0.0298(12) 0.0206(11) 0.0008(9) -0.0091(9) -0.0021(9)
C20 0.0305(13) 0.0301(12) 0.0217(12) 0.0031(9) -0.0109(10) 0.0009(10)
C21 0.0304(12) 0.0233(11) 0.0196(11) 0.0030(9) -0.0058(10) -0.0011(9)
C22 0.0236(11) 0.0220(11) 0.0192(11) 0.0018(9) -0.0028(9) -0.0017(9)
C23 0.0178(11) 0.0252(12) 0.0214(11) -0.0049(9) -0.0100(9) -0.0011(9)
C24 0.0141(10) 0.0186(10) 0.0230(11) 0.0057(9) -0.0104(9) -0.0046(8)
C25 0.0336(13) 0.0257(12) 0.0139(10) -0.0037(9) -0.0076(9) 0.0047(10)
C26 0.0609(19) 0.0283(14) 0.0351(15) -0.0019(11) -0.0101(13) -0.0033(13)
C27 0.0485(17) 0.0460(16) 0.0254(13) -0.0093(12) -0.0142(12) 0.0248(13)

loop_
_atom_type_symbol
_atom_type_description
_atom_type_scat_dispersion_real
_atom_type_scat_dispersion_imag
_atom_type_scat_source
C C 0.0033 0.0016 'International Tables Vol C Tables 4.2.6.8 and 6.1.1.4'
H H 0.0000 0.0000 'International Tables Vol C Tables 4.2.6.8 and 6.1.1.4'
N N 0.0061 0.0033 'International Tables Vol C Tables 4.2.6.8 and 6.1.1.4'
O O 0.0106 0.0060 'International Tables Vol C Tables 4.2.6.8 and 6.1.1.4'
Mn Mn 0.3368 0.7283 'International Tables Vol C Tables 4.2.6.8 and 6.1.1.4'
Br Br -0.2901 2.4595 'International Tables Vol C Tables 4.2.6.8 and 6.1.1.4'

loop_
_geom_angle_atom_site_label_1
_geom_angle_atom_site_label_2
_geom_angle_atom_site_label_3
_geom_angle
_geom_angle_site_symmetry_1
_geom_angle_site_symmetry_3
_geom_angle_publ_flag
C24 Mn1 C23 92.80(10) . . ?
C24 Mn1 N1 94.80(8) . . ?
C23 Mn1 N1 101.05(8) . . ?
C24 Mn1 C8 94.70(9) . . ?
C23 Mn1 C8 120.07(9) . . ?
N1 Mn1 C8 137.15(8) . . ?
C24 Mn1 C7 124.16(9) . . ?
C23 Mn1 C7 91.24(9) . . ?
N1 Mn1 C7 138.63(8) . . ?
C8 Mn1 C7 38.71(9) . . ?
C24 Mn1 C5 133.34(9) . . ?
C23 Mn1 C5 133.85(9) . . ?
N1 Mn1 C5 78.56(7) . . ?
C8 Mn1 C5 64.82(8) . . ?
C7 Mn1 C5 65.00(8) . . ?
C24 Mn1 C6 159.54(9) . . ?
C23 Mn1 C6 98.29(9) . . ?
N1 Mn1 C6 99.83(8) . . ?
C8 Mn1 C6 64.86(9) . . ?
C7 Mn1 C6 38.96(8) . . ?
C5 Mn1 C6 38.56(8) . . ?
C24 Mn1 C9 99.21(9) . . ?
C23 Mn1 C9 156.23(9) . . ?
N1 Mn1 C9 98.31(8) . . ?
C8 Mn1 C9 38.88(8) . . ?
C7 Mn1 C9 65.04(8) . . ?
C5 Mn1 C9 38.51(8) . . ?
C6 Mn1 C9 64.69(8) . . ?
C24 Mn1 Mn2 65.91(7) . . ?
C23 Mn1 Mn2 66.41(7) . . ?
N1 Mn1 Mn2 47.55(5) . . ?
C8 Mn1 Mn2 160.39(6) . . ?
C7 Mn1 Mn2 156.80(6) . . ?
C5 Mn1 Mn2 125.98(6) . . ?
C6 Mn1 Mn2 134.42(6) . . ?
C9 Mn1 Mn2 137.33(6) . . ?
N2 Mn2 O3 86.17(6) . . ?
N2 Mn2 N4 87.98(6) . . ?
O3 Mn2 N4 158.24(6) . . ?
N2 Mn2 N5 147.77(6) . . ?
O3 Mn2 N5 88.36(6) . . ?
N4 Mn2 N5 85.47(6) . . ?
N2 Mn2 N3 75.76(6) . . ?
O3 Mn2 N3 83.13(6) . . ?
N4 Mn2 N3 75.12(6) . . ?
N5 Mn2 N3 72.05(6) . . ?
N2 Mn2 Br1 118.26(4) . . ?
O3 Mn2 Br1 96.81(4) . . ?
N4 Mn2 Br1 104.40(5) . . ?
N5 Mn2 Br1 93.92(4) . . ?
N3 Mn2 Br1 165.97(4) . . ?
N2 Mn2 Mn1 41.43(4) . . ?
O3 Mn2 Mn1 99.14(4) . . ?
N4 Mn2 Mn1 90.15(4) . . ?
N5 Mn2 Mn1 169.29(4) . . ?
N3 Mn2 Mn1 116.24(4) . . ?
Br1 Mn2 Mn1 77.683(11) . . ?
C2 N1 N2 108.41(16) . . ?
C2 N1 Mn1 120.01(13) . . ?
N2 N1 Mn1 131.15(13) . . ?
C3 N2 N1 107.07(16) . . ?
C3 N2 Mn2 113.76(13) . . ?
N1 N2 Mn2 138.07(13) . . ?
C11 N3 C17 110.89(16) . . ?
C11 N3 C10 111.20(16) . . ?
C17 N3 C10 112.29(16) . . ?
C11 N3 Mn2 111.19(12) . . ?
C17 N3 Mn2 107.29(12) . . ?
C10 N3 Mn2 103.70(12) . . ?
C12 N4 C16 118.34(19) . . ?
C12 N4 Mn2 116.90(14) . . ?
C16 N4 Mn2 124.06(15) . . ?
C22 N5 C18 118.28(18) . . ?
C22 N5 Mn2 124.93(15) . . ?
C18 N5 Mn2 116.39(13) . . ?
C25 N6 C26 122.2(2) . . ?
C25 N6 C27 120.1(2) . . ?
C26 N6 C27 117.7(2) . . ?
C25 O3 Mn2 120.87(15) . . ?
C3 C1 C2 104.07(17) . . ?
N1 C2 C1 109.65(18) . . ?
N1 C2 C4 117.94(18) . . ?
C1 C2 C4 132.41(19) . . ?
N2 C3 C1 110.80(18) . . ?
N2 C3 C10 118.79(17) . . ?
C1 C3 C10 130.28(18) . . ?
C2 C4 C5 108.53(17) . . ?
C6 C5 C9 108.50(19) . . ?
C6 C5 C4 124.79(19) . . ?
C9 C5 C4 125.56(19) . . ?
C6 C5 Mn1 70.80(12) . . ?
C9 C5 Mn1 71.05(12) . . ?
C4 C5 Mn1 114.42(13) . . ?
C5 C6 C7 107.73(19) . . ?
C5 C6 Mn1 70.64(12) . . ?
C7 C6 Mn1 69.79(12) . . ?
C8 C7 C6 107.86(19) . . ?
C8 C7 Mn1 70.60(12) . . ?
C6 C7 Mn1 71.25(12) . . ?
C7 C8 C9 108.56(19) . . ?
C7 C8 Mn1 70.70(12) . . ?
C9 C8 Mn1 71.56(12) . . ?
C5 C9 C8 107.33(19) . . ?
C5 C9 Mn1 70.44(12) . . ?
C8 C9 Mn1 69.55(12) . . ?
N3 C10 C3 109.87(16) . . ?
N3 C11 C12 115.79(17) . . ?
N4 C12 C13 121.9(2) . . ?
N4 C12 C11 119.38(18) . . ?
C13 C12 C11 118.62(19) . . ?
C14 C13 C12 119.3(2) . . ?
C13 C14 C15 118.8(2) . . ?
C16 C15 C14 118.9(2) . . ?
N4 C16 C15 122.7(2) . . ?
N3 C17 C18 110.69(17) . . ?
N5 C18 C19 122.43(19) . . ?
N5 C18 C17 116.10(18) . . ?
C19 C18 C17 121.40(19) . . ?
C20 C19 C18 118.7(2) . . ?
C21 C20 C19 119.2(2) . . ?
C20 C21 C22 118.6(2) . . ?
N5 C22 C21 122.7(2) . . ?
O1 C23 Mn1 172.62(19) . . ?
O2 C24 Mn1 176.45(18) . . ?
O3 C25 N6 124.5(2) . . ?

loop_
_geom_bond_atom_site_label_1
_geom_bond_atom_site_label_2
_geom_bond_distance
_geom_bond_site_symmetry_2
_geom_bond_publ_flag
Mn1 C24 1.762(2) . ?
Mn1 C23 1.775(2) . ?
Mn1 N1 2.0091(17) . ?
Mn1 C8 2.129(2) . ?
Mn1 C7 2.131(2) . ?
Mn1 C5 2.148(2) . ?
Mn1 C6 2.150(2) . ?
Mn1 C9 2.156(2) . ?
Mn1 Mn2 4.3813(5) . ?
Mn2 N2 2.2237(17) . ?
Mn2 O3 2.2315(15) . ?
Mn2 N4 2.2677(18) . ?
Mn2 N5 2.3318(18) . ?
Mn2 N3 2.3744(17) . ?
Mn2 Br1 2.5535(4) . ?
N1 C2 1.351(3) . ?
N1 N2 1.369(2) . ?
N2 C3 1.351(3) . ?
N3 C11 1.477(3) . ?
N3 C17 1.477(3) . ?
N3 C10 1.483(3) . ?
N4 C12 1.344(3) . ?
N4 C16 1.348(3) . ?
N5 C22 1.341(3) . ?
N5 C18 1.344(3) . ?
N6 C25 1.320(3) . ?
N6 C26 1.445(4) . ?
N6 C27 1.463(3) . ?
O1 C23 1.165(3) . ?
O2 C24 1.172(3) . ?
O3 C25 1.250(3) . ?
C1 C3 1.386(3) . ?
C1 C2 1.395(3) . ?
C2 C4 1.503(3) . ?
C3 C10 1.505(3) . ?
C4 C5 1.510(3) . ?
C5 C6 1.419(3) . ?
C5 C9 1.419(3) . ?
C6 C7 1.427(3) . ?
C7 C8 1.412(3) . ?
C8 C9 1.426(3) . ?
C11 C12 1.510(3) . ?
C12 C13 1.393(3) . ?
C13 C14 1.381(3) . ?
C14 C15 1.388(4) . ?
C15 C16 1.381(3) . ?
C17 C18 1.512(3) . ?
C18 C19 1.388(3) . ?
C19 C20 1.387(3) . ?
C20 C21 1.382(3) . ?
C21 C22 1.387(3) . ?
